data_7135951
loop_
_publ_author_name
'Sivanarayanan, Jibin Jibin'
'Muralidharan, Abhijith'
'T., Amalnadh'
'Hariharan, Mahesh'

_publ_section_title
;
 Interchromophoric Excitonic Coupling Controls Phosphorescence in
 Thermomorphs of Carbazole Dimer
;
_journal_name_full 'Chemical Communications'
_journal_paper_doi 10.1039/D6CC02352E
_journal_year 2026
_chemical_formula_moiety 'C36 H40 N2'
_chemical_formula_sum 'C38 H18 N2'
_chemical_formula_weight 502.54
_space_group_crystal_system monoclinic
_space_group_IT_number 14
_space_group_name_Hall '-P 2ybc'
_space_group_name_H-M_alt 'P 1 21/c 1'
_atom_sites_solution_hydrogens geom
_atom_sites_solution_primary iterative
_audit_creation_date 2025-06-18
_audit_creation_method
;
Olex2 1.5
(compiled 2025.03.04 svn.red2d20d0 for OlexSys, GUI svn.r7188)
;
_audit_update_record
;
2026-06-09 deposited with the CCDC.	2026-06-23 downloaded from the CCDC.
;
_cell_angle_alpha 90
_cell_angle_beta 98.709(2)
_cell_angle_gamma 90
_cell_formula_units_Z 2
_cell_length_a 9.1050(4)
_cell_length_b 13.8482(6)
_cell_length_c 11.0730(5)
_cell_measurement_reflns_used 9936
_cell_measurement_temperature 100.00
_cell_measurement_theta_max 28.28
_cell_measurement_theta_min 2.26
_cell_volume 1380.07(11)
_computing_cell_refinement 'SAINT V8.41 (?, 2016)'
_computing_data_reduction 'SAINT V8.41 (?, 2016)'
_computing_molecular_graphics 'Olex2 1.5 (Dolomanov et al., 2009)'
_computing_publication_material 'Olex2 1.5 (Dolomanov et al., 2009)'
_computing_structure_refinement 'SHELXL 2018/3 (Sheldrick, 2015)'
_computing_structure_solution 'olex2.solve 1.5 (Bourhis et al., 2015)'
_diffrn_ambient_temperature 100.00
_diffrn_measured_fraction_theta_full 0.999
_diffrn_measured_fraction_theta_max 0.999
_diffrn_measurement_device_type 'Bruker APEX-II CCD'
_diffrn_measurement_method '\f and \w scans'
_diffrn_radiation_type MoK\a
_diffrn_radiation_wavelength 0.71073
_diffrn_reflns_av_R_equivalents 0.0299
_diffrn_reflns_av_unetI/netI 0.0149
_diffrn_reflns_Laue_measured_fraction_full 0.999
_diffrn_reflns_Laue_measured_fraction_max 0.999
_diffrn_reflns_limit_h_max 12
_diffrn_reflns_limit_h_min -12
_diffrn_reflns_limit_k_max 18
_diffrn_reflns_limit_k_min -18
_diffrn_reflns_limit_l_max 14
_diffrn_reflns_limit_l_min -14
_diffrn_reflns_number 36957
_diffrn_reflns_point_group_measured_fraction_full 0.999
_diffrn_reflns_point_group_measured_fraction_max 0.999
_diffrn_reflns_theta_full 25.242
_diffrn_reflns_theta_max 28.294
_diffrn_reflns_theta_min 2.263
_diffrn_source_current 1.4
_diffrn_source_power 0.07
_diffrn_source_voltage 50.0
_diffrn_standards_number 0
_exptl_absorpt_coefficient_mu 0.071
_exptl_absorpt_correction_T_max 0.7457
_exptl_absorpt_correction_T_min 0.7077
_exptl_absorpt_correction_type none
_exptl_absorpt_process_details
;
SADABS-2016/2 (Bruker,2016/2) was used for absorption correction.
wR2(int) was 0.1163 before and 0.0428 after correction.
The Ratio of minimum to maximum transmission is 0.9490.
The \l/2 correction factor is Not present.
;
_exptl_crystal_colour colourless
_exptl_crystal_colour_primary colourless
_exptl_crystal_density_diffrn 1.209
_exptl_crystal_description block
_exptl_crystal_F_000 520
_exptl_crystal_size_max 0.285
_exptl_crystal_size_mid 0.11
_exptl_crystal_size_min 0.035
_refine_diff_density_max 0.331
_refine_diff_density_min -0.185
_refine_diff_density_rms 0.040
_refine_ls_extinction_method none
_refine_ls_goodness_of_fit_ref 1.058
_refine_ls_hydrogen_treatment constr
_refine_ls_matrix_type full
_refine_ls_number_parameters 173
_refine_ls_number_reflns 3435
_refine_ls_number_restraints 0
_refine_ls_restrained_S_all 1.058
_refine_ls_R_factor_all 0.0418
_refine_ls_R_factor_gt 0.0396
_refine_ls_shift/su_max 0.000
_refine_ls_shift/su_mean 0.000
_refine_ls_structure_factor_coef Fsqd
_refine_ls_weighting_details 'w=1/[\s^2^(Fo^2^)+(0.0578P)^2^+0.4445P] where P=(Fo^2^+2Fc^2^)/3'
_refine_ls_weighting_scheme calc
_refine_ls_wR_factor_gt 0.1088
_refine_ls_wR_factor_ref 0.1114
_reflns_Friedel_coverage 0.000
_reflns_number_gt 3196
_reflns_number_total 3435
_reflns_threshold_expression 'I > 2\s(I)'
_cod_data_source_file d6cc02352e2.cif
_cod_data_source_block c_cd_a
_cod_database_code 7135951
_shelx_shelxl_version_number 2018/3
_shelx_space_group_comment
;
The symmetry employed for this shelxl refinement is uniquely defined
by the following loop, which should always be used as a source of
symmetry information in preference to the above space-group names.
They are only intended as comments.
;
_shelx_estimated_absorpt_t_max 0.998
_shelx_estimated_absorpt_t_min 0.980
_olex2_refinement_description
;
1. Fixed Uiso
 At 1.2 times of:
  All C(H) groups, All C(H,H) groups
 At 1.5 times of:
  All C(H,H,H) groups
2.a Secondary CH2 refined with riding coordinates:
 C009(H00A,H00B), C00A(H00C,H00D), C00B(H00E,H00F), C00E(H00I,H00J), C00I(H00N,
 H00O)
2.b Aromatic/amide H refined with riding coordinates:
 C004(H004), C007(H007), C00C(H00G), C00D(H00H), C00F(H00K), C00G(H00L),
 C00H(H00M)
2.c Idealised Me refined as rotating group:
 C00J(H00P,H00Q,H00R)
;
_olex2_submission_special_instructions 'No special instructions were received'

loop_
_space_group_symop_operation_xyz
'x, y, z'
'-x, y+1/2, -z+1/2'
'-x, -y, -z'
'x, -y-1/2, z-1/2'

loop_
_atom_site_label
_atom_site_type_symbol
_atom_site_fract_x
_atom_site_fract_y
_atom_site_fract_z
_atom_site_U_iso_or_equiv
_atom_site_adp_type
_atom_site_occupancy
_atom_site_site_symmetry_order
_atom_site_calc_flag
_atom_site_refinement_flags_posn
_atom_site_refinement_flags_adp
_atom_site_refinement_flags_occupancy
_atom_site_disorder_assembly
_atom_site_disorder_group
N001 N 0.64772(9) 0.44386(6) 0.59626(7) 0.01992(18) Uani 1 1 d . . . . .
C002 C 0.63938(10) 0.53612(7) 0.76593(8) 0.01878(19) Uani 1 1 d . . . . .
C003 C 0.71812(10) 0.58948(7) 0.68364(8) 0.01892(19) Uani 1 1 d . . . . .
C004 C 0.60193(10) 0.55664(7) 0.88066(8) 0.01934(19) Uani 1 1 d . . . . .
H004 H 0.631719 0.616123 0.919579 0.023 Uiso 1 1 calc R U . . .
C005 C 0.72136(10) 0.52953(7) 0.58091(8) 0.01922(19) Uani 1 1 d . . . . .
C006 C 0.52065(10) 0.49000(7) 0.93878(8) 0.01888(19) Uani 1 1 d . . . . .
C007 C 0.47835(10) 0.40279(7) 0.87695(9) 0.0211(2) Uani 1 1 d . . . . .
H007 H 0.421999 0.357411 0.915116 0.025 Uiso 1 1 calc R U . . .
C008 C 0.59688(10) 0.44739(7) 0.70778(8) 0.01917(19) Uani 1 1 d . . . . .
C009 C 0.73743(11) 0.29558(7) 0.50037(9) 0.0211(2) Uani 1 1 d . . . . .
H00A H 0.832321 0.329730 0.497308 0.025 Uiso 1 1 calc R U . . .
H00B H 0.714852 0.256434 0.425036 0.025 Uiso 1 1 calc R U . . .
C00A C 0.61466(11) 0.37014(7) 0.50208(8) 0.0209(2) Uani 1 1 d . . . . .
H00C H 0.595765 0.402238 0.421331 0.025 Uiso 1 1 calc R U . . .
H00D H 0.522346 0.336273 0.514455 0.025 Uiso 1 1 calc R U . . .
C00B C 0.86296(11) 0.06840(7) 0.69775(9) 0.0231(2) Uani 1 1 d . . . . .
H00E H 0.914704 0.097640 0.774102 0.028 Uiso 1 1 calc R U . . .
H00F H 0.760553 0.052189 0.710588 0.028 Uiso 1 1 calc R U . . .
C00C C 0.78792(11) 0.55912(7) 0.48159(9) 0.0213(2) Uani 1 1 d . . . . .
H00G H 0.791206 0.518016 0.413361 0.026 Uiso 1 1 calc R U . . .
C00D C 0.77981(11) 0.68181(7) 0.68574(9) 0.0217(2) Uani 1 1 d . . . . .
H00H H 0.777121 0.723305 0.753688 0.026 Uiso 1 1 calc R U . . .
C00E C 0.85640(11) 0.14170(7) 0.59443(9) 0.0217(2) Uani 1 1 d . . . . .
H00I H 0.818841 0.109345 0.516104 0.026 Uiso 1 1 calc R U . . .
H00J H 0.958177 0.165071 0.589892 0.026 Uiso 1 1 calc R U . . .
C00F C 0.51508(11) 0.38028(7) 0.76339(9) 0.0214(2) Uani 1 1 d . . . . .
H00K H 0.485297 0.320750 0.724572 0.026 Uiso 1 1 calc R U . . .
C00G C 0.84521(11) 0.71195(7) 0.58673(9) 0.0237(2) Uani 1 1 d . . . . .
H00L H 0.887744 0.774606 0.587007 0.028 Uiso 1 1 calc R U . . .
C00H C 0.84903(11) 0.65092(7) 0.48659(9) 0.0234(2) Uani 1 1 d . . . . .
H00M H 0.894836 0.673047 0.420118 0.028 Uiso 1 1 calc R U . . .
C00I C 0.75718(11) 0.22803(7) 0.61058(9) 0.0224(2) Uani 1 1 d . . . . .
H00N H 0.801004 0.264713 0.684008 0.027 Uiso 1 1 calc R U . . .
H00O H 0.658459 0.204364 0.624345 0.027 Uiso 1 1 calc R U . . .
C00J C 0.94331(13) -0.02386(7) 0.67110(10) 0.0297(2) Uani 1 1 d . . . . .
H00P H 0.890903 -0.054048 0.596806 0.045 Uiso 1 1 calc R U . . .
H00Q H 0.945520 -0.068586 0.739939 0.045 Uiso 1 1 calc R U . . .
H00R H 1.045217 -0.008302 0.659415 0.045 Uiso 1 1 calc R U . . .

loop_
_atom_site_aniso_label
_atom_site_aniso_U_11
_atom_site_aniso_U_22
_atom_site_aniso_U_33
_atom_site_aniso_U_23
_atom_site_aniso_U_13
_atom_site_aniso_U_12
N001 0.0244(4) 0.0177(4) 0.0188(4) -0.0006(3) 0.0069(3) -0.0007(3)
C002 0.0185(4) 0.0186(4) 0.0195(4) 0.0012(3) 0.0039(3) 0.0020(3)
C003 0.0198(4) 0.0194(4) 0.0179(4) 0.0010(3) 0.0038(3) 0.0021(3)
C004 0.0201(4) 0.0189(4) 0.0193(4) -0.0001(3) 0.0036(3) 0.0015(3)
C005 0.0205(4) 0.0174(4) 0.0199(4) 0.0010(3) 0.0036(3) 0.0018(3)
C006 0.0179(4) 0.0207(4) 0.0184(4) 0.0015(3) 0.0037(3) 0.0033(3)
C007 0.0223(4) 0.0204(4) 0.0217(4) 0.0016(3) 0.0065(3) 0.0001(3)
C008 0.0200(4) 0.0197(4) 0.0183(4) 0.0007(3) 0.0046(3) 0.0032(3)
C009 0.0253(4) 0.0186(4) 0.0202(4) -0.0015(3) 0.0064(3) 0.0006(3)
C00A 0.0241(4) 0.0194(4) 0.0192(4) -0.0022(3) 0.0034(3) -0.0001(3)
C00B 0.0264(5) 0.0191(4) 0.0242(5) 0.0005(3) 0.0050(4) -0.0009(3)
C00C 0.0243(4) 0.0216(4) 0.0187(4) 0.0006(3) 0.0050(3) 0.0016(3)
C00D 0.0244(4) 0.0191(4) 0.0221(4) -0.0015(3) 0.0050(3) 0.0002(3)
C00E 0.0251(5) 0.0176(4) 0.0231(4) -0.0003(3) 0.0063(3) 0.0003(3)
C00F 0.0242(4) 0.0190(4) 0.0216(4) -0.0013(3) 0.0054(3) -0.0005(3)
C00G 0.0269(5) 0.0191(4) 0.0254(5) 0.0020(4) 0.0053(4) -0.0017(4)
C00H 0.0258(5) 0.0235(5) 0.0219(4) 0.0033(4) 0.0066(4) -0.0002(4)
C00I 0.0279(5) 0.0191(4) 0.0214(4) -0.0004(3) 0.0072(4) 0.0019(4)
C00J 0.0373(6) 0.0197(5) 0.0316(5) 0.0001(4) 0.0033(4) 0.0027(4)

loop_
_atom_type_symbol
_atom_type_description
_atom_type_scat_dispersion_real
_atom_type_scat_dispersion_imag
_atom_type_scat_source
C C 0.0033 0.0016 'International Tables Vol C Tables 4.2.6.8 and 6.1.1.4'
H H 0.0000 0.0000 'International Tables Vol C Tables 4.2.6.8 and 6.1.1.4'
N N 0.0061 0.0033 'International Tables Vol C Tables 4.2.6.8 and 6.1.1.4'

loop_
_geom_angle_atom_site_label_1
_geom_angle_atom_site_label_2
_geom_angle_atom_site_label_3
_geom_angle
_geom_angle_site_symmetry_1
_geom_angle_site_symmetry_3
_geom_angle_publ_flag
C005 N001 C00A 124.27(8) . . ?
C008 N001 C005 108.22(8) . . ?
C008 N001 C00A 127.04(8) . . ?
C004 C002 C003 133.14(9) . . ?
C004 C002 C008 120.30(8) . . ?
C008 C002 C003 106.56(8) . . ?
C005 C003 C002 106.27(8) . . ?
C00D C003 C002 134.03(9) . . ?
C00D C003 C005 119.65(8) . . ?
C002 C004 H004 119.9 . . ?
C002 C004 C006 120.29(9) . . ?
C006 C004 H004 119.9 . . ?
N001 C005 C003 109.57(8) . . ?
N001 C005 C00C 128.61(9) . . ?
C00C C005 C003 121.80(9) . . ?
C004 C006 C006 121.40(11) . 3_667 ?
C004 C006 C007 117.73(8) . . ?
C007 C006 C006 120.87(11) . 3_667 ?
C006 C007 H007 118.4 . . ?
C00F C007 C006 123.16(9) . . ?
C00F C007 H007 118.4 . . ?
N001 C008 C002 109.37(8) . . ?
N001 C008 C00F 130.17(9) . . ?
C00F C008 C002 120.46(8) . . ?
H00A C009 H00B 107.7 . . ?
C00A C009 H00A 108.8 . . ?
C00A C009 H00B 108.8 . . ?
C00A C009 C00I 113.77(8) . . ?
C00I C009 H00A 108.8 . . ?
C00I C009 H00B 108.8 . . ?
N001 C00A C009 114.27(8) . . ?
N001 C00A H00C 108.7 . . ?
N001 C00A H00D 108.7 . . ?
C009 C00A H00C 108.7 . . ?
C009 C00A H00D 108.7 . . ?
H00C C00A H00D 107.6 . . ?
H00E C00B H00F 107.9 . . ?
C00E C00B H00E 109.2 . . ?
C00E C00B H00F 109.2 . . ?
C00J C00B H00E 109.2 . . ?
C00J C00B H00F 109.2 . . ?
C00J C00B C00E 112.25(8) . . ?
C005 C00C H00G 121.4 . . ?
C00H C00C C005 117.24(9) . . ?
C00H C00C H00G 121.4 . . ?
C003 C00D H00H 120.6 . . ?
C00G C00D C003 118.81(9) . . ?
C00G C00D H00H 120.6 . . ?
C00B C00E H00I 109.0 . . ?
C00B C00E H00J 109.0 . . ?
C00B C00E C00I 113.00(8) . . ?
H00I C00E H00J 107.8 . . ?
C00I C00E H00I 109.0 . . ?
C00I C00E H00J 109.0 . . ?
C007 C00F C008 118.06(9) . . ?
C007 C00F H00K 121.0 . . ?
C008 C00F H00K 121.0 . . ?
C00D C00G H00L 119.7 . . ?
C00D C00G C00H 120.62(9) . . ?
C00H C00G H00L 119.7 . . ?
C00C C00H C00G 121.87(9) . . ?
C00C C00H H00M 119.1 . . ?
C00G C00H H00M 119.1 . . ?
C009 C00I H00N 109.0 . . ?
C009 C00I H00O 109.0 . . ?
C00E C00I C009 112.75(8) . . ?
C00E C00I H00N 109.0 . . ?
C00E C00I H00O 109.0 . . ?
H00N C00I H00O 107.8 . . ?
C00B C00J H00P 109.5 . . ?
C00B C00J H00Q 109.5 . . ?
C00B C00J H00R 109.5 . . ?
H00P C00J H00Q 109.5 . . ?
H00P C00J H00R 109.5 . . ?
H00Q C00J H00R 109.5 . . ?

loop_
_geom_bond_atom_site_label_1
_geom_bond_atom_site_label_2
_geom_bond_distance
_geom_bond_site_symmetry_2
_geom_bond_publ_flag
N001 C005 1.3858(12) . ?
N001 C008 1.3837(12) . ?
N001 C00A 1.4578(12) . ?
C002 C003 1.4451(12) . ?
C002 C004 1.3937(12) . ?
C002 C008 1.4137(13) . ?
C003 C005 1.4122(13) . ?
C003 C00D 1.3952(13) . ?
C004 H004 0.9500 . ?
C004 C006 1.3991(13) . ?
C005 C00C 1.3951(13) . ?
C006 C006 1.4867(17) 3_667 ?
C006 C007 1.4127(13) . ?
C007 H007 0.9500 . ?
C007 C00F 1.3848(13) . ?
C008 C00F 1.3916(13) . ?
C009 H00A 0.9900 . ?
C009 H00B 0.9900 . ?
C009 C00A 1.5239(13) . ?
C009 C00I 1.5264(13) . ?
C00A H00C 0.9900 . ?
C00A H00D 0.9900 . ?
C00B H00E 0.9900 . ?
C00B H00F 0.9900 . ?
C00B C00E 1.5239(13) . ?
C00B C00J 1.5231(14) . ?
C00C H00G 0.9500 . ?
C00C C00H 1.3855(14) . ?
C00D H00H 0.9500 . ?
C00D C00G 1.3887(13) . ?
C00E H00I 0.9900 . ?
C00E H00J 0.9900 . ?
C00E C00I 1.5253(13) . ?
C00F H00K 0.9500 . ?
C00G H00L 0.9500 . ?
C00G C00H 1.3989(14) . ?
C00H H00M 0.9500 . ?
C00I H00N 0.9900 . ?
C00I H00O 0.9900 . ?
C00J H00P 0.9800 . ?
C00J H00Q 0.9800 . ?
C00J H00R 0.9800 . ?

loop_
_geom_torsion_atom_site_label_1
_geom_torsion_atom_site_label_2
_geom_torsion_atom_site_label_3
_geom_torsion_atom_site_label_4
_geom_torsion
_geom_torsion_site_symmetry_1
_geom_torsion_site_symmetry_2
_geom_torsion_site_symmetry_3
_geom_torsion_site_symmetry_4
_geom_torsion_publ_flag
N001 C005 C00C C00H 177.12(9) . . . . ?
N001 C008 C00F C007 -179.84(9) . . . . ?
C002 C003 C005 N001 0.68(10) . . . . ?
C002 C003 C005 C00C 179.18(8) . . . . ?
C002 C003 C00D C00G -177.86(10) . . . . ?
C002 C004 C006 C006 179.93(10) . . . 3_667 ?
C002 C004 C006 C007 -0.29(13) . . . . ?
C002 C008 C00F C007 -0.59(14) . . . . ?
C003 C002 C004 C006 178.74(9) . . . . ?
C003 C002 C008 N001 0.97(10) . . . . ?
C003 C002 C008 C00F -178.43(8) . . . . ?
C003 C005 C00C C00H -1.08(14) . . . . ?
C003 C00D C00G C00H 0.08(15) . . . . ?
C004 C002 C003 C005 179.57(10) . . . . ?
C004 C002 C003 C00D -3.22(18) . . . . ?
C004 C002 C008 N001 -179.50(8) . . . . ?
C004 C002 C008 C00F 1.10(14) . . . . ?
C004 C006 C007 C00F 0.82(14) . . . . ?
C005 N001 C008 C002 -0.57(10) . . . . ?
C005 N001 C008 C00F 178.76(10) . . . . ?
C005 N001 C00A C009 88.30(11) . . . . ?
C005 C003 C00D C00G -0.95(14) . . . . ?
C005 C00C C00H C00G 0.18(15) . . . . ?
C006 C006 C007 C00F -179.40(10) 3_667 . . . ?
C006 C007 C00F C008 -0.38(15) . . . . ?
C008 N001 C005 C003 -0.08(10) . . . . ?
C008 N001 C005 C00C -178.46(9) . . . . ?
C008 N001 C00A C009 -100.50(11) . . . . ?
C008 C002 C003 C005 -0.99(10) . . . . ?
C008 C002 C003 C00D 176.22(10) . . . . ?
C008 C002 C004 C006 -0.64(14) . . . . ?
C00A N001 C005 C003 172.53(8) . . . . ?
C00A N001 C005 C00C -5.84(15) . . . . ?
C00A N001 C008 C002 -172.92(8) . . . . ?
C00A N001 C008 C00F 6.40(16) . . . . ?
C00A C009 C00I C00E 167.91(8) . . . . ?
C00B C00E C00I C009 -173.71(8) . . . . ?
C00D C003 C005 N001 -177.02(8) . . . . ?
C00D C003 C005 C00C 1.49(14) . . . . ?
C00D C00G C00H C00C 0.32(15) . . . . ?
C00I C009 C00A N001 69.30(11) . . . . ?
C00J C00B C00E C00I 171.52(8) . . . . ?
